data_1520403
loop_
_publ_author_name
'Coles, Susanne L.'
'Threlfall, Terry L.'
'Hursthouse, Michael B.'

_publ_section_title
;
 N-(4-cyanophenyl)acetamide
;
_journal_name_full 'Crystal Structure Report Archive'
_journal_page_first 1401
_journal_year 2009
_chemical_formula_sum 'C9 H8 N2 O'
_chemical_formula_weight 160.17
_chemical_name_systematic
;
 N-(4-cyanophenyl)acetamide
;
_space_group_IT_number 9
_symmetry_cell_setting monoclinic
_symmetry_space_group_name_Hall 'C -2yc'
_symmetry_space_group_name_H-M 'C 1 c 1'
_atom_sites_solution_hydrogens geom
_atom_sites_solution_primary direct
_atom_sites_solution_secondary difmap
_cell_angle_alpha 90.00
_cell_angle_beta 90.048(15)
_cell_angle_gamma 90.00
_cell_formula_units_Z 4
_cell_length_a 3.8456(10)
_cell_length_b 22.190(5)
_cell_length_c 9.448(2)
_cell_measurement_reflns_used 13424
_cell_measurement_temperature 120(2)
_cell_measurement_theta_max 27.48
_cell_measurement_theta_min 2.91
_cell_volume 806.2(3)
_computing_cell_refinement 'DENZO (Otwinowski & Minor, 1997) & COLLECT (Hooft, R.W.W., 1998)'
_computing_data_collection 'COLLECT (Hooft, R.W.W., 1998)'
_computing_data_reduction 'DENZO (Otwinowski & Minor, 1997) & COLLECT (Hooft, R.W.W., 1998)'
_computing_structure_refinement 'SHELXL-97 (Sheldrick, 1997)'
_computing_structure_solution 'SHELXS-97 (Sheldrick, 1997)'
_diffrn_ambient_temperature 120(2)
_diffrn_measured_fraction_theta_full 0.997
_diffrn_measured_fraction_theta_max 0.997
_diffrn_measurement_device_type 'Bruker-Nonius APEX II CCD camera on \k-goniostat'
_diffrn_measurement_method '\f & \w scans'
_diffrn_radiation_monochromator '10cm confocal mirrors'
_diffrn_radiation_source 'Bruker-Nonius FR591 rotating anode'
_diffrn_radiation_type MoK\a
_diffrn_radiation_wavelength 0.71073
_diffrn_reflns_av_R_equivalents 0.0811
_diffrn_reflns_av_sigmaI/netI 0.0971
_diffrn_reflns_limit_h_max 4
_diffrn_reflns_limit_h_min -4
_diffrn_reflns_limit_k_max 26
_diffrn_reflns_limit_k_min -26
_diffrn_reflns_limit_l_max 11
_diffrn_reflns_limit_l_min -11
_diffrn_reflns_number 3724
_diffrn_reflns_theta_full 24.99
_diffrn_reflns_theta_max 24.99
_diffrn_reflns_theta_min 3.67
_exptl_absorpt_coefficient_mu 0.089
_exptl_absorpt_correction_T_max 0.9991
_exptl_absorpt_correction_T_min 0.9668
_exptl_absorpt_correction_type multi-scan
_exptl_absorpt_process_details 'SADABS 2007/2 (Sheldrick, G.M., 2007)'
_exptl_crystal_colour colourless
_exptl_crystal_density_diffrn 1.320
_exptl_crystal_density_method 'not measured'
_exptl_crystal_description lath
_exptl_crystal_F_000 336
_exptl_crystal_size_max 0.38
_exptl_crystal_size_mid 0.02
_exptl_crystal_size_min 0.01
_refine_diff_density_max 0.249
_refine_diff_density_min -0.194
_refine_diff_density_rms 0.052
_refine_ls_abs_structure_details 'Flack H D (1983), Acta Cryst. A39, 876-881'
_refine_ls_abs_structure_Flack 2(6)
_refine_ls_extinction_method none
_refine_ls_goodness_of_fit_ref 1.134
_refine_ls_hydrogen_treatment constr
_refine_ls_matrix_type full
_refine_ls_number_parameters 149
_refine_ls_number_reflns 1348
_refine_ls_number_restraints 21
_refine_ls_restrained_S_all 1.131
_refine_ls_R_factor_all 0.1246
_refine_ls_R_factor_gt 0.0699
_refine_ls_shift/su_max 0.000
_refine_ls_shift/su_mean 0.000
_refine_ls_structure_factor_coef Fsqd
_refine_ls_weighting_details 'calc w=1/[\s^2^(Fo^2^)+(0.0412P)^2^+0.9056P] where P=(Fo^2^+2Fc^2^)/3'
_refine_ls_weighting_scheme calc
_refine_ls_wR_factor_gt 0.1401
_refine_ls_wR_factor_ref 0.1679
_reflns_number_gt 893
_reflns_number_total 1348
_reflns_threshold_expression >2sigma(I)
_cod_data_source_file eCrystal-1401.cif
_cod_data_source_block 2009lsh011
_cod_depositor_comments
;
Citation :
Coles (nee Huth), Susanne L. and Threlfall, Terry L. and 
Hursthouse, Michael B. (2009) 
University of Southampton, Crystal Structure Report Archive. 
(doi:10.5258/ecrystals/1401)

More at:
http://ecrystals.chem.soton.ac.uk/1401/

The following automatic conversions were performed:

'_symmetry_cell_setting' value 'Monoclinic' changed to 'monoclinic'
according to the built-in table from CIF Core dictionary named
'cif_core.dic' version 2.4.1 from 2010-06-29.

Automatic conversion script
Id: cif_fix_values 3392 2015-05-12 13:50:21Z andrius 
;
_cod_original_sg_symbol_H-M Cc
_cod_database_code 1520403

loop_
_symmetry_equiv_pos_as_xyz
'x, y, z'
'x, -y, z+1/2'
'x+1/2, y+1/2, z'
'x+1/2, -y+1/2, z+1/2'

loop_
_atom_site_label
_atom_site_type_symbol
_atom_site_fract_x
_atom_site_fract_y
_atom_site_fract_z
_atom_site_U_iso_or_equiv
_atom_site_adp_type
_atom_site_occupancy
_atom_site_symmetry_multiplicity
_atom_site_calc_flag
_atom_site_refinement_flags
_atom_site_disorder_assembly
_atom_site_disorder_group
C1 C 0.8746(12) 0.59942(16) 0.0990(7) 0.0397(14) Uani 1 1 d . . .
C2 C 0.7965(12) 0.6280(2) -0.0287(7) 0.0376(13) Uani 1 1 d . A .
H2 H 0.8509 0.6090 -0.1160 0.045 Uiso 1 1 calc R . .
C3 C 0.6400(12) 0.6838(2) -0.0273(6) 0.0410(15) Uani 1 1 d . . .
H3 H 0.5854 0.7029 -0.1145 0.049 Uiso 1 1 calc R A .
C4 C 0.5613(13) 0.71241(16) 0.0980(7) 0.0365(11) Uani 1 1 d . A .
C5 C 0.6378(12) 0.6835(2) 0.2266(6) 0.0393(14) Uani 1 1 d . . .
H5 H 0.5821 0.7026 0.3137 0.047 Uiso 1 1 calc R A .
C6 C 0.7928(13) 0.6278(2) 0.2269(7) 0.0405(13) Uani 1 1 d . A .
H6 H 0.8446 0.6085 0.3141 0.049 Uiso 1 1 calc R . .
C7A C 1.131(3) 0.5032(5) 0.0153(12) 0.046(4) Uani 0.505(13) 1 d PD A 1
C8A C 1.314(7) 0.4466(8) 0.0686(17) 0.050(5) Uani 0.505(13) 1 d PD A 1
H8A1 H 1.4858 0.4334 -0.0014 0.075 Uiso 0.505(13) 1 calc PR A 1
H8A2 H 1.1422 0.4145 0.0832 0.075 Uiso 0.505(13) 1 calc PR A 1
H8A3 H 1.4314 0.4554 0.1584 0.075 Uiso 0.505(13) 1 calc PR A 1
N1A N 1.047(5) 0.5429(7) 0.1225(16) 0.035(5) Uani 0.505(13) 1 d PDU A 1
H1A H 1.1030 0.5331 0.2098 0.042 Uiso 0.505(13) 1 calc PR A 1
O1A O 1.069(2) 0.5134(4) -0.1091(11) 0.046(3) Uani 0.505(13) 1 d PD A 1
C7B C 1.126(3) 0.5036(5) 0.1811(11) 0.042(4) Uani 0.495(13) 1 d PD A 2
C8B C 1.313(6) 0.4469(7) 0.1296(19) 0.041(4) Uani 0.495(13) 1 d PD A 2
H8B1 H 1.1666 0.4115 0.1474 0.061 Uiso 0.495(13) 1 calc PR A 2
H8B2 H 1.5337 0.4424 0.1806 0.061 Uiso 0.495(13) 1 calc PR A 2
H8B3 H 1.3591 0.4503 0.0279 0.061 Uiso 0.495(13) 1 calc PR A 2
N1B N 1.036(5) 0.5422(6) 0.0749(17) 0.036(4) Uani 0.495(13) 1 d PDU A 2
H1B H 1.0791 0.5314 -0.0130 0.043 Uiso 0.495(13) 1 calc PR A 2
O1B O 1.074(2) 0.5126(4) 0.3060(11) 0.050(3) Uani 0.495(13) 1 d PD A 2
C9 C 0.4021(13) 0.77118(19) 0.0991(7) 0.0384(13) Uani 1 1 d . . .
N2 N 0.2807(12) 0.81834(17) 0.0994(7) 0.0512(12) Uani 1 1 d . A .

loop_
_atom_site_aniso_label
_atom_site_aniso_U_11
_atom_site_aniso_U_22
_atom_site_aniso_U_33
_atom_site_aniso_U_23
_atom_site_aniso_U_13
_atom_site_aniso_U_12
C1 0.042(4) 0.022(2) 0.055(3) 0.000(3) 0.003(3) -0.005(2)
C2 0.040(3) 0.029(3) 0.044(3) -0.003(2) 0.003(2) -0.004(2)
C3 0.056(4) 0.026(3) 0.041(4) 0.004(3) 0.002(3) -0.001(3)
C4 0.035(3) 0.028(2) 0.047(3) -0.001(3) 0.000(3) -0.006(2)
C5 0.055(4) 0.024(3) 0.039(4) -0.006(2) 0.003(3) -0.001(3)
C6 0.048(3) 0.027(3) 0.047(3) 0.005(3) -0.005(3) -0.002(2)
C7A 0.059(8) 0.023(6) 0.056(10) 0.002(6) 0.003(6) 0.000(5)
C8A 0.073(13) 0.031(8) 0.047(11) -0.003(8) -0.006(10) 0.002(6)
N1A 0.042(6) 0.030(6) 0.033(6) -0.003(4) 0.000(5) -0.003(4)
O1A 0.061(6) 0.035(5) 0.041(6) -0.002(5) -0.010(4) 0.004(3)
C7B 0.051(8) 0.029(7) 0.046(10) 0.008(6) -0.005(6) -0.017(5)
C8B 0.037(9) 0.027(8) 0.058(12) -0.003(8) 0.001(9) 0.001(5)
N1B 0.055(7) 0.022(6) 0.032(7) 0.007(5) -0.013(6) -0.008(5)
O1B 0.076(6) 0.031(5) 0.044(6) 0.004(5) 0.003(4) -0.006(4)
C9 0.044(3) 0.032(3) 0.039(3) -0.003(3) -0.006(3) -0.003(2)
N2 0.066(3) 0.032(2) 0.056(3) -0.001(3) 0.001(3) 0.002(2)

loop_
_atom_type_symbol
_atom_type_description
_atom_type_scat_dispersion_real
_atom_type_scat_dispersion_imag
_atom_type_scat_source
C C 0.0033 0.0016 'International Tables Vol C Tables 4.2.6.8 and 6.1.1.4'
H H 0.0000 0.0000 'International Tables Vol C Tables 4.2.6.8 and 6.1.1.4'
N N 0.0061 0.0033 'International Tables Vol C Tables 4.2.6.8 and 6.1.1.4'
O O 0.0106 0.0060 'International Tables Vol C Tables 4.2.6.8 and 6.1.1.4'

loop_
_geom_angle_atom_site_label_1
_geom_angle_atom_site_label_2
_geom_angle_atom_site_label_3
_geom_angle
_geom_angle_site_symmetry_1
_geom_angle_site_symmetry_3
C2 C1 C6 119.6(4) . .
C2 C1 N1B 111.0(7) . .
C6 C1 N1B 129.4(8) . .
C2 C1 N1A 129.0(7) . .
C6 C1 N1A 111.3(7) . .
N1B C1 N1A 18.1(7) . .
C3 C2 C1 119.6(5) . .
C3 C2 H2 120.2 . .
C1 C2 H2 120.2 . .
C2 C3 C4 121.3(5) . .
C2 C3 H3 119.4 . .
C4 C3 H3 119.4 . .
C3 C4 C5 119.1(4) . .
C3 C4 C9 121.1(5) . .
C5 C4 C9 119.7(5) . .
C6 C5 C4 120.2(4) . .
C6 C5 H5 119.9 . .
C4 C5 H5 119.9 . .
C5 C6 C1 120.1(5) . .
C5 C6 H6 119.9 . .
C1 C6 H6 119.9 . .
O1A C7A N1A 122.8(11) . .
O1A C7A C8A 124.1(10) . .
N1A C7A C8A 113.0(12) . .
C7A N1A C1 123.5(13) . .
C7A N1A H1A 118.2 . .
C1 N1A H1A 118.2 . .
O1B C7B N1B 124.6(12) . .
O1B C7B C8B 121.6(11) . .
N1B C7B C8B 113.8(12) . .
C7B C8B H8B1 109.5 . .
C7B C8B H8B2 109.5 . .
H8B1 C8B H8B2 109.5 . .
C7B C8B H8B3 109.5 . .
H8B1 C8B H8B3 109.5 . .
H8B2 C8B H8B3 109.5 . .
C7B N1B C1 123.4(14) . .
C7B N1B H1B 118.3 . .
C1 N1B H1B 118.3 . .
N2 C9 C4 178.9(6) . .

loop_
_geom_bond_atom_site_label_1
_geom_bond_atom_site_label_2
_geom_bond_distance
_geom_bond_site_symmetry_2
C1 C2 1.395(8) .
C1 C6 1.399(8) .
C1 N1B 1.431(16) .
C1 N1A 1.436(16) .
C2 C3 1.377(7) .
C2 H2 0.9500 .
C3 C4 1.378(7) .
C3 H3 0.9500 .
C4 C5 1.405(7) .
C4 C9 1.441(6) .
C5 C6 1.372(7) .
C5 H5 0.9500 .
C6 H6 0.9500 .
C7A O1A 1.220(11) .
C7A N1A 1.381(11) .
C7A C8A 1.526(13) .
C8A H8A1 0.9800 .
C8A H8A2 0.9800 .
C8A H8A3 0.9800 .
N1A H1A 0.8800 .
C7B O1B 1.214(11) .
C7B N1B 1.365(13) .
C7B C8B 1.528(12) .
C8B H8B1 0.9800 .
C8B H8B2 0.9800 .
C8B H8B3 0.9800 .
N1B H1B 0.8800 .
C9 N2 1.146(5) .

loop_
_geom_hbond_atom_site_label_D
_geom_hbond_atom_site_label_H
_geom_hbond_atom_site_label_A
_geom_hbond_distance_DH
_geom_hbond_distance_HA
_geom_hbond_distance_DA
_geom_hbond_angle_DHA
_geom_hbond_site_symmetry_A
N1A H1A O1A 0.88 2.00 2.829(18) 155.9 2_565
N1B H1B O1B 0.88 1.97 2.820(19) 162.3 2_564
